data_1519024
loop_
_publ_author_name
'Klawitter, Y.'
'Nather, C.'
'Jeb, I.'
'Bensch, W.'
'Kanatzidis, M. G.'

_publ_section_title
;
 The superstructure of KCuCe2Se6 due to ordering of copper cations
;
_journal_name_full 'Solid State Sciences'
_journal_page_first 421
_journal_page_last 431
_journal_volume 1
_journal_year 1999
_chemical_formula_sum 'Ce2 Cu K Se6'
_chemical_formula_weight 856.64
_space_group_IT_number 70
_symmetry_cell_setting orthorhombic
_symmetry_Int_Tables_number 70
_symmetry_space_group_name_Hall '-F 2uv 2vw'
_symmetry_space_group_name_H-M 'F d d d :2'
_cell_angle_alpha 90
_cell_angle_beta 90
_cell_angle_gamma 90
_cell_formula_units_Z 16
_cell_length_a 8.5907(5)
_cell_length_b 11.3962(8)
_cell_length_c 44.490(3)
_cell_volume 4355.6(5)
_diffrn_ambient_temperature 293
_diffrn_radiation_probe x-ray
_diffrn_radiation_type MoK\a
_diffrn_radiation_wavelength 0.71073
_exptl_absorpt_coefficient_mu 30.523
_exptl_crystal_density_diffrn 5.226
_exptl_crystal_F_000 5888
_refine_ls_goodness_of_fit_ref 1.21
_refine_ls_number_parameters 46
_refine_ls_number_reflns 653
_refine_ls_R_factor_gt 0.0311
_refine_ls_wR_factor_gt 0.1081
_cod_data_source_file SSS-1999-1-421-431.cif
_cod_data_source_block KCuCe2Se6
_cod_depositor_comments
;
Additional material can be ordered referring to the
no. CSD-391078 from FIZ Karlsruhe
;
_cod_original_sg_symbol_H-M 'F d d d'
_cod_database_code 1519024

loop_
_symmetry_equiv_pos_site_id
_symmetry_equiv_pos_as_xyz
1 x,y,z
2 1/4-x,1/4-y,z
3 x,1/4-y,1/4-z
4 1/4-x,y,1/4-z
5 -x,-y,-z
6 3/4+x,3/4+y,-z
7 -x,3/4+y,3/4+z
8 3/4+x,-y,3/4+z
9 x,1/2+y,1/2+z
10 1/4-x,3/4-y,1/2+z
11 x,3/4-y,3/4-z
12 1/4-x,1/2+y,3/4-z
13 -x,1/2-y,1/2-z
14 3/4+x,1/4+y,1/2-z
15 -x,1/4+y,1/4+z
16 3/4+x,1/2-y,1/4+z
17 1/2+x,y,1/2+z
18 3/4-x,1/4-y,1/2+z
19 1/2+x,1/4-y,3/4-z
20 3/4-x,y,3/4-z
21 1/2-x,-y,1/2-z
22 1/4+x,3/4+y,1/2-z
23 1/2-x,3/4+y,1/4+z
24 1/4+x,-y,1/4+z
25 1/2+x,1/2+y,z
26 3/4-x,3/4-y,z
27 1/2+x,3/4-y,1/4-z
28 3/4-x,1/2+y,1/4-z
29 1/2-x,1/2-y,-z
30 1/4+x,1/4+y,-z
31 1/2-x,1/4+y,3/4+z
32 1/4+x,1/2-y,3/4+z

loop_
_atom_site_label
_atom_site_type_symbol
_atom_site_thermal_displace_type
_atom_site_fract_x
_atom_site_fract_y
_atom_site_fract_z
_atom_site_occupancy
_atom_site_U_iso_or_equiv
_atom_site_calc_flag
_atom_site_refinement_flags
_atom_site_disorder_assembly
_atom_site_disorder_group
Ce1 Ce Uiso 0.87500 0.37500 0.03550(10) 1.000 0.0060(10) . . . .
Ce2 Ce Uiso 0.87500 0.87500 0.03450(10) 1.000 0.0060(10) . . . .
Se1 Se Uiso 0.87770(10) 0.62540(10) 0.01290(10) 1.000 0.0070(10) . . . .
Se2 Se Uiso 0.6233(3) 0.27220(10) 0.08010(10) 1.000 0.0140(10) . . . .
Se3 Se Uiso 0.6229(2) 0.48020(10) 0.07430(10) 1.000 0.0140(10) . . . .
Cu Cu Uiso 0.62500 0.12500 0.03820(10) 1.000 0.0280(10) . . . .
K K Uiso 0.3637(4) 0.12500 0.12500 1.000 0.0240(10) . . . .

loop_
_atom_type_symbol
_atom_type_description
_atom_type_scat_dispersion_real
_atom_type_scat_dispersion_imag
_atom_type_scat_source
Ce Ce -0.2486 2.6331 ' International Tables Vol C Tables 4.2.6.8 and 6.1.1.4'
Cu Cu 0.3201 1.2651 ' International Tables Vol C Tables 4.2.6.8 and 6.1.1.4'
K K 0.2009 0.2494 ' International Tables Vol C Tables 4.2.6.8 and 6.1.1.4'
Se Se -0.0929 2.2259 ' International Tables Vol C Tables 4.2.6.8 and 6.1.1.4'

loop_
_geom_angle_atom_site_label_1
_geom_angle_atom_site_label_2
_geom_angle_atom_site_label_3
_geom_angle
_geom_angle_site_symmetry_1
_geom_angle_site_symmetry_2
_geom_angle_site_symmetry_3
_geom_angle_publ_flag
Se1 Ce1 Se2 124.30(7) . . . yes
Se1 Ce1 Se3 79.68(7) . . . yes
Se1 Ce1 Se1 76.08(9) . . 5_765 yes
Se1 Ce1 Se1 76.55(9) . . 6_445 yes
Se1 Ce1 Se1 141.18(19) . . 26_655 yes
Se1 Ce1 Se2 81.59(7) . . 26_655 yes
Se1 Ce1 Se3 124.00(6) . . 26_655 yes
Se1 Ce1 Cu 70.59(11) . . 29_655 yes
Se2 Ce1 Se3 45.34(6) . . . yes
Se1 Ce1 Se2 157.98(5) 5_765 . . yes
Se1 Ce1 Se2 88.11(9) 6_445 . . yes
Se1 Ce1 Se2 81.59(7) 26_655 . . yes
Se2 Ce1 Se2 102.20(16) . . 26_655 yes
Se2 Ce1 Se3 89.12(13) . . 26_655 yes
Se2 Ce1 Cu 128.90(9) . . 29_655 yes
Se1 Ce1 Se3 155.75(8) 5_765 . . yes
Se1 Ce1 Se3 84.41(9) 6_445 . . yes
Se1 Ce1 Se3 124.00(6) 26_655 . . yes
Se2 Ce1 Se3 89.12(13) 26_655 . . yes
Se3 Ce1 Se3 110.22(17) . . 26_655 yes
Se3 Ce1 Cu 124.89(10) . . 29_655 yes
Se1 Ce1 Se1 89.23(15) 5_765 . 6_445 yes
Se1 Ce1 Se1 76.55(9) 5_765 . 26_655 yes
Se1 Ce1 Se2 88.11(9) 5_765 . 26_655 yes
Se1 Ce1 Se3 84.41(9) 5_765 . 26_655 yes
Se1 Ce1 Cu 44.61(8) 5_765 . 29_655 yes
Se1 Ce1 Se1 76.08(9) 6_445 . 26_655 yes
Se1 Ce1 Se2 157.98(5) 6_445 . 26_655 yes
Se1 Ce1 Se3 155.75(8) 6_445 . 26_655 yes
Se1 Ce1 Cu 44.61(8) 6_445 . 29_655 yes
Se1 Ce1 Se2 124.30(7) 26_655 . 26_655 yes
Se1 Ce1 Se3 79.68(7) 26_655 . 26_655 yes
Se1 Ce1 Cu 70.59(11) 26_655 . 29_655 yes
Se2 Ce1 Se3 45.34(6) 26_655 . 26_655 yes
Se2 Ce1 Cu 128.90(9) 26_655 . 29_655 yes
Se3 Ce1 Cu 124.89(10) 26_655 . 29_655 yes
Se1 Ce2 Se2 124.09(8) . . 2_665 yes
Se1 Ce2 Se3 79.45(7) . . 2_665 yes
Se1 Ce2 Se2 81.34(8) . . 25_555 yes
Se1 Ce2 Se3 123.96(7) . . 25_555 yes
Se1 Ce2 Se1 142.7(2) . . 26_665 yes
Se1 Ce2 Se1 77.36(9) . . 29_665 yes
Se1 Ce2 Se1 76.87(9) . . 30_555 yes
Se2 Ce2 Se3 45.26(6) 2_665 . 2_665 yes
Se2 Ce2 Se2 100.37(16) 2_665 . 25_555 yes
Se2 Ce2 Se3 87.28(13) 2_665 . 25_555 yes
Se1 Ce2 Se2 81.34(8) 26_665 . 2_665 yes
Se1 Ce2 Se2 87.93(9) 29_665 . 2_665 yes
Se1 Ce2 Se2 158.21(5) 30_555 . 2_665 yes
Se2 Ce2 Se3 87.28(13) 25_555 . 2_665 yes
Se3 Ce2 Se3 108.15(17) 2_665 . 25_555 yes
Se1 Ce2 Se3 123.96(7) 26_665 . 2_665 yes
Se1 Ce2 Se3 84.38(9) 29_665 . 2_665 yes
Se1 Ce2 Se3 156.29(6) 30_555 . 2_665 yes
Se2 Ce2 Se3 45.26(6) 25_555 . 25_555 yes
Se1 Ce2 Se2 124.09(8) 26_665 . 25_555 yes
Se1 Ce2 Se2 158.21(5) 29_665 . 25_555 yes
Se1 Ce2 Se2 87.93(9) 30_555 . 25_555 yes
Se1 Ce2 Se3 79.45(7) 26_665 . 25_555 yes
Se1 Ce2 Se3 156.29(6) 29_665 . 25_555 yes
Se1 Ce2 Se3 84.38(9) 30_555 . 25_555 yes
Se1 Ce2 Se1 76.87(9) 26_665 . 29_665 yes
Se1 Ce2 Se1 77.36(9) 26_665 . 30_555 yes
Se1 Ce2 Se1 91.66(15) 29_665 . 30_555 yes
Ce1 Se1 Ce2 141.9(2) . . . yes
Ce1 Se1 Ce1 103.92(8) . . 5_765 yes
Ce1 Se1 Ce2 102.98(7) . . 6_445 yes
Ce1 Se1 Cu 81.34(8) . . 25_555 yes
Ce1 Se1 Ce2 103.57(8) 5_765 . . yes
Ce2 Se1 Ce2 102.64(8) . . 6_445 yes
Ce2 Se1 Cu 81.88(8) . . 25_555 yes
Ce1 Se1 Ce2 90.44(15) 5_765 . 6_445 yes
Ce1 Se1 Cu 73.30(12) 5_765 . 25_555 yes
Ce2 Se1 Cu 163.75(19) 6_445 . 25_555 yes
Ce1 Se2 Se3 64.18(10) . . . yes
Ce1 Se2 Cu 77.13(12) . . . yes
Ce1 Se2 Ce2 85.50(12) . . 2_665 yes
Se3 Se2 Cu 125.8(2) . . . yes
Ce2 Se2 Se3 64.03(10) 2_665 . . yes
Ce2 Se2 Cu 77.01(13) 2_665 . . yes
Ce1 Se3 Se2 70.49(10) . . . yes
Ce1 Se3 Ce2 90.74(12) . . 2_665 yes
Ce2 Se3 Se2 70.71(10) 2_665 . . yes
Se2 Cu Se2 83.97(17) . . 2_655 yes
Ce1 Cu Se2 138.02(10) 6_445 . . yes
Se1 Cu Se2 109.97(10) 25_445 . . yes
Se1 Cu Se2 110.76(10) 26_655 . . yes
Ce1 Cu Se2 138.02(10) 6_445 . 2_655 yes
Se1 Cu Se2 110.76(10) 25_445 . 2_655 yes
Se1 Cu Se2 109.97(10) 26_655 . 2_655 yes
Ce1 Cu Se1 62.08(13) 6_445 . 25_445 yes
Ce1 Cu Se1 62.08(13) 6_445 . 26_655 yes
Se1 Cu Se1 124.2(2) 25_445 . 26_655 yes

loop_
_geom_bond_atom_site_label_1
_geom_bond_atom_site_label_2
_geom_bond_distance
_geom_bond_site_symmetry_1
_geom_bond_site_symmetry_2
_geom_bond_publ_flag
Ce1 Se1 3.026(2) . . yes
Ce1 Se2 3.160(4) . . yes
Ce1 Se3 3.018(4) . . yes
Ce1 Se1 3.025(5) . 5_765 yes
Ce1 Se1 3.025(5) . 6_445 yes
Ce1 Se1 3.026(2) . 26_655 yes
Ce1 Se2 3.160(4) . 26_655 yes
Ce1 Se3 3.018(4) . 26_655 yes
Ce1 Cu 3.279(6) . 29_655 yes
Ce2 Se1 3.003(2) . . yes
Ce2 Se2 3.168(4) . 2_665 yes
Ce2 Se3 3.018(4) . 2_665 yes
Ce2 Se2 3.168(4) . 25_555 yes
Ce2 Se3 3.018(4) . 25_555 yes
Ce2 Se1 3.003(2) . 26_665 yes
Ce2 Se1 3.027(4) . 29_665 yes
Ce2 Se1 3.027(4) . 30_555 yes
Se1 Cu 2.404(3) . 25_555 yes
Se2 Se3 2.3844(17) . . yes
Se2 Cu 2.508(5) . . yes

loop_
_geom_torsion_atom_site_label_1
_geom_torsion_atom_site_label_2
_geom_torsion_atom_site_label_3
_geom_torsion_atom_site_label_4
_geom_torsion
_geom_torsion_site_symmetry_1
_geom_torsion_site_symmetry_2
_geom_torsion_site_symmetry_3
_geom_torsion_site_symmetry_4
_geom_torsion_publ_flag
Se2 Ce1 Se1 Ce2 54.12(17) . . . . no
Se2 Ce1 Se1 Ce1 -170.79(15) . . . 5_765 no
Se2 Ce1 Se1 Ce2 -77.1(2) . . . 6_445 no
Se2 Ce1 Se1 Cu 118.91(18) . . . 25_555 no
Se3 Ce1 Se1 Ce2 45.68(9) . . . . no
Se3 Ce1 Se1 Ce1 -179.24(13) . . . 5_765 no
Se3 Ce1 Se1 Ce2 -85.49(13) . . . 6_445 no
Se3 Ce1 Se1 Cu 110.47(16) . . . 25_555 no
Se1 Ce1 Se1 Ce2 -135.08(9) 5_765 . . . no
Se1 Ce1 Se1 Ce2 132.34(9) 6_445 . . . no
Se1 Ce1 Se1 Ce2 178.57(4) 26_655 . . . no
Se2 Ce1 Se1 Ce2 -44.96(9) 26_655 . . . no
Se3 Ce1 Se1 Ce2 -61.84(17) 26_655 . . . no
Se1 Ce1 Se2 Se3 -11.72(19) . . . . no
Se1 Ce1 Se2 Cu 129.23(16) . . . . no
Se1 Ce1 Se2 Ce2 51.55(17) . . . 2_665 no
Se3 Ce1 Se2 Cu 140.96(17) . . . . no
Se3 Ce1 Se2 Ce2 63.27(11) . . . 2_665 no
Se1 Ce1 Se2 Se3 -167.3(4) 5_765 . . . no
Se1 Ce1 Se2 Cu -26.3(4) 5_765 . . . no
Se1 Ce1 Se2 Se3 -84.01(12) 6_445 . . . no
Se1 Ce1 Se2 Cu 56.95(9) 6_445 . . . no
Se1 Ce1 Se2 Se3 -160.22(15) 26_655 . . . no
Se1 Ce1 Se2 Cu -19.26(10) 26_655 . . . no
Se2 Ce1 Se2 Se3 76.36(12) 26_655 . . . no
Se2 Ce1 Se2 Cu -142.69(8) 26_655 . . . no
Se3 Ce1 Se2 Se3 120.08(15) 26_655 . . . no
Se3 Ce1 Se2 Cu -98.96(10) 26_655 . . . no
Cu Ce1 Se2 Se3 -103.65(12) 29_655 . . . no
Se1 Ce1 Se3 Se2 170.18(15) . . . . no
Se1 Ce1 Se3 Ce2 100.98(11) . . . 2_665 no
Se2 Ce1 Se3 Ce2 -69.20(11) . . . 2_665 no
Se1 Ce1 Se3 Se2 168.4(3) 5_765 . . . no
Se1 Ce1 Se3 Se2 92.87(12) 6_445 . . . no
Se1 Ce1 Se3 Se2 23.8(2) 26_655 . . . no
Se2 Ce1 Se3 Se2 -108.21(14) 26_655 . . . no
Se3 Ce1 Se3 Se2 -67.22(12) 26_655 . . . no
Cu Ce1 Se3 Se2 112.78(12) 29_655 . . . no
Se1 Ce1 Se1 Cu -116.64(12) . . 26_655 . no
Se2 Ce1 Se1 Cu 19.83(14) . . 26_655 . no
Se3 Ce1 Se1 Cu 3.0(2) . . 26_655 . no
Se2 Ce2 Se1 Ce1 -52.60(16) 2_665 . . . no
Se3 Ce2 Se1 Ce1 -44.72(9) 2_665 . . . no
Se2 Ce2 Se1 Ce1 44.11(9) 25_555 . . . no
Se3 Ce2 Se1 Ce1 60.15(17) 25_555 . . . no
Se1 Ce2 Se1 Ce1 -178.57(4) 26_665 . . . no
Se1 Ce2 Se1 Ce1 -131.26(9) 29_665 . . . no
Se1 Ce2 Se1 Ce1 133.99(9) 30_555 . . . no
Ce1 Se1 Cu Se2 -26.89(16) . 26_655 . . no
Ce1 Se2 Se3 Ce2 97.97(14) . . . 2_665 no
Cu Se2 Se3 Ce2 48.78(14) . . . 2_665 no
Ce2 Se2 Se3 Ce1 -97.97(14) 2_665 . . . no
Cu Se2 Se3 Ce1 -49.19(14) . . . . no
Se3 Se2 Cu Se2 179.49(15) . . . 2_655 no
Se3 Se2 Cu Ce1 -0.51(19) . . . 6_445 no
Ce1 Se2 Cu Se1 -114.92(14) . . . 25_445 no
Se3 Se2 Cu Se1 -70.58(18) . . . 25_445 no
Ce1 Se2 Cu Se1 26.05(14) . . . 26_655 no
Se3 Se2 Cu Se1 70.39(18) . . . 26_655 no
Ce1 Se2 Cu Se2 135.15(8) . . . 2_655 no
